data_7049791
loop_
_publ_author_name
'Johnson, Alice'
'Mart\'inez-Mart\'inez, Antonio J'
'Macgregor, Stuart A.'
'Weller, Andrew S.'

_publ_section_title
;
 A d<sup>10</sup> Ag(i) amine-borane \s-complex and comparison with a
 d<sup>8</sup> Rh(i) analogue: structures on the \h<sup>1</sup> to
 \h<sup>2</sup>:\h<sup>2</sup> continuum.
;
_journal_issue 26
_journal_name_full 'Dalton transactions (Cambridge, England : 2003)'
_journal_page_first 9776
_journal_page_last 9781
_journal_paper_doi 10.1039/c9dt00971j
_journal_volume 48
_journal_year 2019
_chemical_formula_moiety 'C35 H46 Ag N4, C32 H12 B F24, 1(C5 H12)'
_chemical_formula_sum 'C72 H70 Ag B F24 N4'
_chemical_formula_weight 1566.00
_space_group_crystal_system monoclinic
_space_group_IT_number 14
_space_group_name_Hall '-P 2ybc'
_space_group_name_H-M_alt 'P 1 21/c 1'
_symmetry_space_group_name_Hall '-P 2ybc'
_symmetry_space_group_name_H-M 'P 1 21/c 1'
_atom_sites_solution_hydrogens geom
_atom_sites_solution_primary dual
_audit_creation_date 2019-02-04
_audit_creation_method
;
Olex2 1.2
(compiled 2018.05.29 svn.r3508 for OlexSys, GUI svn.r5506)
;
_audit_update_record
;
2019-02-04 deposited with the CCDC.    2019-04-02 downloaded from the CCDC.
;
_cell_angle_alpha 90
_cell_angle_beta 107.0620(10)
_cell_angle_gamma 90
_cell_formula_units_Z 4
_cell_length_a 17.4613(2)
_cell_length_b 17.68770(10)
_cell_length_c 24.9895(2)
_cell_measurement_reflns_used 21935
_cell_measurement_temperature 150.01(12)
_cell_measurement_theta_max 76.1180
_cell_measurement_theta_min 3.6850
_cell_volume 7378.33(12)
_computing_cell_refinement 'CrysAlisPro 1.171.38.43b (Rigaku OD, 2015)'
_computing_data_collection 'CrysAlisPro 1.171.38.43b (Rigaku OD, 2015)'
_computing_data_reduction 'CrysAlisPro 1.171.38.43b (Rigaku OD, 2015)'
_computing_molecular_graphics 'Olex2 (Dolomanov et al., 2009)'
_computing_publication_material 'Olex2 (Dolomanov et al., 2009)'
_computing_structure_refinement 'ShelXL (Sheldrick, 2015)'
_computing_structure_solution 'ShelXT (Sheldrick, 2015)'
_diffrn_ambient_environment N~2~
_diffrn_ambient_temperature 150.01(12)
_diffrn_detector 'CCD plate'
_diffrn_detector_area_resol_mean 10.4102
_diffrn_detector_type Atlas
_diffrn_measured_fraction_theta_full 0.999
_diffrn_measured_fraction_theta_max 0.989
_diffrn_measurement_details
;
List of Runs (angles in degrees, time in seconds):

  # Type    Start    End  Width  t~exp~   \w     \q     \k     \f   Frames
#--------------------------------------------------------------------------
  1  \w    -46.00  26.00   1.00    1.00    --  -42.66  38.00  30.00   72
  2  \w     21.00  73.00   1.00    1.00    --   42.66  38.00 120.00   52
  3  \w    -72.00  26.00   1.00    1.00    --  -42.66  77.00-150.00   98
  4  \w     76.00 108.00   1.00    1.00    --   42.66 178.00-180.00   32
  5  \w     90.00 177.00   1.00    4.00    --  111.00  30.00  60.00   87
  6  \w    149.00 174.00   1.00    4.00    --  111.00  30.00 120.00   25
  7  \w     95.00 131.00   1.00    4.00    --  111.00  30.00 120.00   36
  8  \w     92.00 177.00   1.00    4.00    --  111.00  45.00 150.00   85
  9  \w     94.00 167.00   1.00    4.00    --  111.00 125.00 150.00   73
 10  \w    126.00 177.00   1.00    4.00    --  111.00  45.00 -90.00   51
 11  \w    133.00 158.00   1.00    4.00    --  111.00  45.00-180.00   25
 12  \w     89.00 115.00   1.00    4.00    --  111.00  45.00-180.00   26
 13  \w     57.00  83.00   1.00    4.00    --  111.00 -45.00-150.00   26
 14  \w     67.00  94.00   1.00    4.00    --  111.00 -50.00-121.00   27
 15  \w     39.00  81.00   1.00    4.00    --  111.00 -30.00-120.00   42
 16  \w     43.00  69.00   1.00    4.00    --  111.00 -61.00  30.00   26
 17  \w     87.00 131.00   1.00    4.00    --  111.00 -61.00  30.00   44
 18  \w     69.00 109.00   1.00    4.00    --  111.00 -95.00  60.00   40
 19  \w     61.00  86.00   1.00    4.00    --  111.00 -45.00 150.00   25
 20  \w     59.00  85.00   1.00    4.00    --  111.00 -95.00 120.00   26
 21  \w     44.00  89.00   1.00    4.00    --  111.00 -45.00  60.00   45
 22  \w     39.00  65.00   1.00    4.00    --  111.00 -95.00  60.00   26
 23  \w     33.00  75.00   1.00    4.00    --  111.00 -95.00  90.00   42
 24  \w   -121.00 -67.00   1.00    1.00    --  -42.66 -19.00 -60.00   54
;
_diffrn_measurement_device 'four-circle diffractometer'
_diffrn_measurement_device_type 'SuperNova, Dual, Cu at zero, Atlas'
_diffrn_measurement_method '\w scans'
_diffrn_orient_matrix_type 'CrysAlisPro convention (1999,Acta A55,543-557)'
_diffrn_orient_matrix_UB_11 0.0903238000
_diffrn_orient_matrix_UB_12 -0.0138760000
_diffrn_orient_matrix_UB_13 0.0265450000
_diffrn_orient_matrix_UB_21 -0.0077083000
_diffrn_orient_matrix_UB_22 -0.0772395000
_diffrn_orient_matrix_UB_23 -0.0296286000
_diffrn_orient_matrix_UB_31 0.0173651000
_diffrn_orient_matrix_UB_32 0.0377731000
_diffrn_orient_matrix_UB_33 -0.0507433000
_diffrn_radiation_monochromator mirror
_diffrn_radiation_probe x-ray
_diffrn_radiation_type CuK\a
_diffrn_radiation_wavelength 1.54184
_diffrn_reflns_av_R_equivalents 0.0340
_diffrn_reflns_av_unetI/netI 0.0317
_diffrn_reflns_Laue_measured_fraction_full 0.999
_diffrn_reflns_Laue_measured_fraction_max 0.989
_diffrn_reflns_limit_h_max 21
_diffrn_reflns_limit_h_min -21
_diffrn_reflns_limit_k_max 22
_diffrn_reflns_limit_k_min -21
_diffrn_reflns_limit_l_max 28
_diffrn_reflns_limit_l_min -31
_diffrn_reflns_number 49302
_diffrn_reflns_point_group_measured_fraction_full 0.999
_diffrn_reflns_point_group_measured_fraction_max 0.989
_diffrn_reflns_theta_full 67.684
_diffrn_reflns_theta_max 76.301
_diffrn_reflns_theta_min 3.641
_diffrn_source 'micro-focus sealed X-ray tube'
_diffrn_source_type 'SuperNova (Cu) X-ray Source'
_exptl_absorpt_coefficient_mu 3.112
_exptl_absorpt_correction_T_max 1.00000
_exptl_absorpt_correction_T_min 0.53834
_exptl_absorpt_correction_type multi-scan
_exptl_absorpt_process_details
;
CrysAlisPro 1.171.38.43b (Rigaku Oxford Diffraction, 2015)
Empirical absorption correction using spherical harmonics,
 implemented in SCALE3 ABSPACK scaling algorithm.
;
_exptl_crystal_colour red
_exptl_crystal_colour_primary red
_exptl_crystal_density_diffrn 1.410
_exptl_crystal_description block
_exptl_crystal_F_000 3192
_exptl_crystal_size_max 0.16
_exptl_crystal_size_mid 0.14
_exptl_crystal_size_min 0.08
_refine_diff_density_max 0.753
_refine_diff_density_min -0.742
_refine_diff_density_rms 0.068
_refine_ls_extinction_method none
_refine_ls_goodness_of_fit_ref 1.031
_refine_ls_hydrogen_treatment constr
_refine_ls_matrix_type full
_refine_ls_number_parameters 1120
_refine_ls_number_reflns 15294
_refine_ls_number_restraints 839
_refine_ls_restrained_S_all 1.172
_refine_ls_R_factor_all 0.0526
_refine_ls_R_factor_gt 0.0465
_refine_ls_shift/su_max 0.001
_refine_ls_shift/su_mean 0.000
_refine_ls_structure_factor_coef Fsqd
_refine_ls_weighting_details 'w=1/[\s^2^(Fo^2^)+(0.0742P)^2^+5.5481P] where P=(Fo^2^+2Fc^2^)/3'
_refine_ls_weighting_scheme calc
_refine_ls_wR_factor_gt 0.1260
_refine_ls_wR_factor_ref 0.1323
_reflns_Friedel_coverage 0.000
_reflns_number_gt 13517
_reflns_number_total 15294
_reflns_threshold_expression 'I > 2\s(I)'
_cod_data_source_file c9dt00971j2.cif
_cod_data_source_block 149amm18
_cod_depositor_comments 'Adding full bibliography for 7049789--7049794.cif.'
_cod_original_cell_volume 7378.32(12)
_cod_database_code 7049791
_shelx_shelxl_version_number 2018/1
_chemical_oxdiff_formula 'C54 H66 Ag1 N3'
_shelx_space_group_comment
;
The symmetry employed for this shelxl refinement is uniquely defined
by the following loop, which should always be used as a source of
symmetry information in preference to the above space-group names.
They are only intended as comments.
;
_shelx_estimated_absorpt_t_max 0.789
_shelx_estimated_absorpt_t_min 0.636
_reflns_odcompleteness_completeness 99.87
_reflns_odcompleteness_iscentric 1
_reflns_odcompleteness_theta 74.33
_olex2_refinement_description
;
1. Fixed Uiso
 At 1.2 times of:
  All C(H) groups, All C(H,H) groups
 At 1.5 times of:
  All C(H,H,H) groups
2. Restrained distances
 C69A-C68A = C70A-C69A = C71A-C70A = C72A-C71A
 1.52 with sigma of 0.01
 C68-C69 = C70-C69 = C70-C71 = C72-C71
 1.52 with sigma of 0.01
 F19A-F20A \\sim F19A-F21A \\sim F19-F20 \\sim F19-F21 \\sim F20-F21 \\sim
F20A-F21A
 with sigma of 0.04
 C66-F19A \\sim C66-F19 \\sim C66-F20 \\sim C66-F20A \\sim C66-F21 \\sim
C66-F21A
 with sigma of 0.02
 F8-F9 \\sim F8-F7 \\sim F9-F7 \\sim F8A-F9A \\sim F8A-F7A \\sim F9A-F7A
 with sigma of 0.04
 C50-F8 \\sim C50-F9 \\sim C50-F7 \\sim C50-F8A \\sim C50-F9A \\sim C50-F7A
 with sigma of 0.02
 F18A-F17A \\sim F18-F17 \\sim F17-F16 \\sim F17A-F16A
 with sigma of 0.04
 C59-F18A \\sim C59-F18 \\sim C59-F17 \\sim C59-F17A \\sim C59-F16 \\sim
C59-F16A
 with sigma of 0.02
 F23A-F22A \\sim F23A-F24A \\sim F23-F22 \\sim F23-F24 \\sim F22A-F24A \\sim
F22-F24
 with sigma of 0.04
 C67-F23A \\sim C67-F23 \\sim C67-F22A \\sim C67-F22 \\sim C67-F24A \\sim
C67-F24
 with sigma of 0.02
 F6-F4 \\sim F6-F5 \\sim F4-F5 \\sim F6A-F4A \\sim F6A-F5A \\sim F4A-F5A
 with sigma of 0.04
 C43-F6 \\sim C43-F4 \\sim C43-F5 \\sim C43-F6A \\sim C43-F4A \\sim C43-F5A
 with sigma of 0.02
3. Uiso/Uaniso restraints and constraints
C68A \\sim C69A \\sim C70A \\sim C71A \\sim C72A: within 2A with sigma of 0.01
and sigma for terminal atoms of 0.01
C71 \\sim C68 \\sim C69 \\sim C70 \\sim C72: within 2A with sigma of 0.01 and
sigma for terminal atoms of 0.01
C66 \\sim F19A \\sim F20A \\sim F21A \\sim F19 \\sim F20 \\sim F21: within 2A
with sigma of 0.01 and sigma for terminal atoms of 0.01
C50 \\sim F7A \\sim F8A \\sim F9A \\sim F7 \\sim F8 \\sim F9: within 2A with
sigma of 0.01 and sigma for terminal atoms of 0.01
C59 \\sim F18A \\sim F16A \\sim F17A \\sim F18 \\sim F16 \\sim F17: within 2A
with sigma of 0.01 and sigma for terminal atoms of 0.01
C67 \\sim F23A \\sim F22A \\sim F24A \\sim F23 \\sim F22 \\sim F24: within 2A
with sigma of 0.01 and sigma for terminal atoms of 0.01
C43 \\sim F4A \\sim F5A \\sim F6A \\sim F4 \\sim F5 \\sim F6: within 2A with
sigma of 0.01 and sigma for terminal atoms of 0.01
Uanis(C68A) \\sim Ueq, Uanis(C69A) \\sim Ueq, Uanis(C70A) \\sim Ueq,
Uanis(C71A) \\sim Ueq, Uanis(C72A) \\sim Ueq: with sigma of 0.01 and sigma for
terminal atoms of 0.02
Uanis(C72) \\sim Ueq, Uanis(C71) \\sim Ueq, Uanis(C70) \\sim Ueq, Uanis(C69)
\\sim Ueq, Uanis(C68) \\sim Ueq: with sigma of 0.01 and sigma for terminal
atoms of 0.02
4. Rigid body (RIGU) restrains
 C68A, C69A, C70A, C71A, C72A
 with sigma for 1-2 distances of 0.004 and sigma for 1-3 distances of 0.004
 C71, C68, C69, C70, C72
 with sigma for 1-2 distances of 0.004 and sigma for 1-3 distances of 0.004
 C66, F19A, F20A, F21A, F19, F20, F21
 with sigma for 1-2 distances of 0.004 and sigma for 1-3 distances of 0.004
 C50, F7A, F8A, F9A, F7, F8, F9
 with sigma for 1-2 distances of 0.004 and sigma for 1-3 distances of 0.004
 C59, F18A, F16A, F17A, F18, F16, F17
 with sigma for 1-2 distances of 0.004 and sigma for 1-3 distances of 0.004
 C67, F23A, F22A, F24A, F23, F22, F24
 with sigma for 1-2 distances of 0.004 and sigma for 1-3 distances of 0.004
 C43, F4A, F5A, F6A, F4, F5, F6
 with sigma for 1-2 distances of 0.004 and sigma for 1-3 distances of 0.004
5. Others
 Sof(F19A)=Sof(F20A)=Sof(F21A)=1-FVAR(1)
 Sof(F19)=Sof(F20)=Sof(F21)=FVAR(1)
 Sof(F7A)=Sof(F8A)=Sof(F9A)=1-FVAR(2)
 Sof(F7)=Sof(F8)=Sof(F9)=FVAR(2)
 Sof(F18A)=Sof(F16A)=Sof(F17A)=1-FVAR(3)
 Sof(F18)=Sof(F16)=Sof(F17)=FVAR(3)
 Sof(F23A)=Sof(F22A)=Sof(F24A)=1-FVAR(4)
 Sof(F23)=Sof(F22)=Sof(F24)=FVAR(4)
 Sof(F4A)=Sof(F5A)=Sof(F6A)=1-FVAR(5)
 Sof(F4)=Sof(F5)=Sof(F6)=FVAR(5)
 Sof(C71)=Sof(H71A)=Sof(H71B)=Sof(C68)=Sof(H68A)=Sof(H68B)=Sof(H68C)=Sof(C69)=
 Sof(H69A)=Sof(H69B)=Sof(C70)=Sof(H70A)=Sof(H70B)=Sof(C72)=Sof(H72A)=Sof(H72B)=
 Sof(H72C)=1-FVAR(6)
 Sof(C68A)=Sof(H68D)=Sof(H68E)=Sof(H68F)=Sof(C69A)=Sof(H69C)=Sof(H69D)=
 Sof(C70A)=Sof(H70C)=Sof(H70D)=Sof(C71A)=Sof(H71C)=Sof(H71D)=Sof(C72A)=
 Sof(H72D)=Sof(H72E)=Sof(H72F)=FVAR(6)
6.a Ternary CH refined with riding coordinates:
 C16(H16), C19(H19), C28(H28), C31(H31)
6.b Secondary CH2 refined with riding coordinates:
 C71(H71A,H71B), C69A(H69C,H69D), C70A(H70C,H70D), C71A(H71C,H71D), C69(H69A,
 H69B), C70(H70A,H70B)
6.c Aromatic/amide H refined with riding coordinates:
 C3(H3), C4(H4), C2(H2), C12(H12), C13(H13), C14(H14), C24(H24), C25(H25),
 C26(H26), C37(H37), C39(H39), C41(H41), C45(H45), C47(H47), C49(H49), C53(H53),
  C55(H55), C57(H57), C61(H61), C63(H63), C65(H65)
6.d Idealised Me refined as rotating group:
 C7(H7A,H7B,H7C), C9(H9A,H9B,H9C), C17(H17A,H17B,H17C), C18(H18A,H18B,H18C),
 C20(H20A,H20B,H20C), C21(H21A,H21B,H21C), C29(H29A,H29B,H29C), C30(H30A,H30B,
 H30C), C32(H32A,H32B,H32C), C33(H33A,H33B,H33C), C35(H35A,H35B,H35C),
 C68A(H68D,H68E,H68F), C72A(H72D,H72E,H72F), C68(H68A,H68B,H68C), C72(H72A,H72B,
 H72C)
;
_olex2_submission_special_instructions 'No special instructions were received'
_oxdiff_exptl_absorpt_empirical_details
;
Empirical correction (ABSPACK) includes:
- Absorption correction using spherical harmonics
- Frame scaling
;
_oxdiff_exptl_absorpt_empirical_full_max 1.655
_oxdiff_exptl_absorpt_empirical_full_min 0.585

loop_
_space_group_symop_operation_xyz
'x, y, z'
'-x, y+1/2, -z+1/2'
'-x, -y, -z'
'x, -y-1/2, z-1/2'

loop_
_atom_site_label
_atom_site_type_symbol
_atom_site_fract_x
_atom_site_fract_y
_atom_site_fract_z
_atom_site_U_iso_or_equiv
_atom_site_adp_type
_atom_site_occupancy
_atom_site_site_symmetry_order
_atom_site_calc_flag
_atom_site_refinement_flags_posn
_atom_site_refinement_flags_adp
_atom_site_refinement_flags_occupancy
_atom_site_disorder_assembly
_atom_site_disorder_group
Ag1 Ag 0.24951(2) 0.28845(2) 0.40617(2) 0.03532(7) Uani 1 1 d . . . . .
N1 N 0.26861(12) 0.15740(11) 0.40672(8) 0.0292(4) Uani 1 1 d . . . . .
N2 N 0.25149(12) 0.23633(12) 0.49276(8) 0.0300(4) Uani 1 1 d . . . . .
N3 N 0.26648(11) 0.24132(12) 0.31734(8) 0.0280(4) Uani 1 1 d . . . . .
N4 N 0.2135(2) 0.40113(14) 0.37511(11) 0.0541(7) Uani 1 1 d . . . . .
C3 C 0.29617(16) 0.00440(14) 0.41153(12) 0.0372(5) Uani 1 1 d . . . . .
H3 H 0.305568 -0.048573 0.413166 0.045 Uiso 1 1 calc R . . . .
C4 C 0.29504(15) 0.04434(14) 0.36381(11) 0.0333(5) Uani 1 1 d . . . . .
H4 H 0.303129 0.019373 0.332251 0.040 Uiso 1 1 calc R . . . .
C5 C 0.28171(13) 0.12241(13) 0.36299(9) 0.0284(4) Uani 1 1 d . . . . .
C1 C 0.26966(14) 0.11925(13) 0.45291(10) 0.0293(4) Uani 1 1 d . . . . .
C6 C 0.25471(15) 0.16502(14) 0.49953(10) 0.0315(5) Uani 1 1 d . . . . .
C2 C 0.28358(15) 0.04161(14) 0.45701(11) 0.0343(5) Uani 1 1 d . . . . .
H2 H 0.284427 0.014864 0.490142 0.041 Uiso 1 1 calc R . . . .
C7 C 0.24355(19) 0.12398(16) 0.54933(11) 0.0419(6) Uani 1 1 d . . . . .
H7A H 0.293685 0.098811 0.569549 0.063 Uiso 1 1 calc GR . . . .
H7B H 0.201051 0.086157 0.536702 0.063 Uiso 1 1 calc GR . . . .
H7C H 0.228623 0.160197 0.574222 0.063 Uiso 1 1 calc GR . . . .
C8 C 0.28100(14) 0.17111(14) 0.31360(9) 0.0296(5) Uani 1 1 d . . . . .
C9 C 0.2974(2) 0.13432(17) 0.26380(11) 0.0459(6) Uani 1 1 d . . . . .
H9A H 0.256177 0.096247 0.248071 0.069 Uiso 1 1 calc GR . . . .
H9B H 0.350139 0.110003 0.275505 0.069 Uiso 1 1 calc GR . . . .
H9C H 0.296592 0.172761 0.235397 0.069 Uiso 1 1 calc GR . . . .
C10 C 0.23489(15) 0.28909(13) 0.53138(10) 0.0304(5) Uani 1 1 d . . . . .
C11 C 0.15844(15) 0.32251(15) 0.51579(10) 0.0333(5) Uani 1 1 d . . . . .
C12 C 0.14483(16) 0.38181(16) 0.54864(11) 0.0387(5) Uani 1 1 d . . . . .
H12 H 0.093804 0.405574 0.538985 0.046 Uiso 1 1 calc R . . . .
C13 C 0.20436(18) 0.40651(17) 0.59497(12) 0.0438(6) Uani 1 1 d . . . . .
H13 H 0.194147 0.447108 0.616819 0.053 Uiso 1 1 calc R . . . .
C14 C 0.27899(17) 0.37220(17) 0.60968(11) 0.0411(6) Uani 1 1 d . . . . .
H14 H 0.319435 0.389709 0.641674 0.049 Uiso 1 1 calc R . . . .
C15 C 0.29597(16) 0.31260(15) 0.57856(10) 0.0338(5) Uani 1 1 d . . . . .
C16 C 0.09254(16) 0.29251(15) 0.46593(11) 0.0379(5) Uani 1 1 d . . . . .
H16 H 0.118981 0.269680 0.439286 0.045 Uiso 1 1 calc R . . . .
C17 C 0.03519(19) 0.35346(19) 0.43420(13) 0.0503(7) Uani 1 1 d . . . . .
H17A H 0.006590 0.375563 0.458806 0.075 Uiso 1 1 calc GR . . . .
H17B H -0.003474 0.330954 0.401434 0.075 Uiso 1 1 calc GR . . . .
H17C H 0.065618 0.393027 0.421982 0.075 Uiso 1 1 calc GR . . . .
C18 C 0.04697(19) 0.22926(18) 0.48532(14) 0.0490(7) Uani 1 1 d . . . . .
H18A H 0.084457 0.189080 0.503111 0.074 Uiso 1 1 calc GR . . . .
H18B H 0.005929 0.208615 0.452977 0.074 Uiso 1 1 calc GR . . . .
H18C H 0.021368 0.249620 0.512288 0.074 Uiso 1 1 calc GR . . . .
C19 C 0.37920(16) 0.27728(16) 0.59426(11) 0.0376(5) Uani 1 1 d . . . . .
H19 H 0.374047 0.226391 0.576112 0.045 Uiso 1 1 calc R . . . .
C20 C 0.4359(2) 0.3235(3) 0.5719(2) 0.0809(14) Uani 1 1 d . . . . .
H20A H 0.414464 0.327644 0.531074 0.121 Uiso 1 1 calc GR . . . .
H20B H 0.488375 0.298690 0.581491 0.121 Uiso 1 1 calc GR . . . .
H20C H 0.441643 0.374133 0.588500 0.121 Uiso 1 1 calc GR . . . .
C21 C 0.4126(2) 0.2653(2) 0.65748(14) 0.0636(9) Uani 1 1 d . . . . .
H21A H 0.423344 0.314511 0.676260 0.095 Uiso 1 1 calc GR . . . .
H21B H 0.462538 0.236276 0.665607 0.095 Uiso 1 1 calc GR . . . .
H21C H 0.373496 0.237553 0.671069 0.095 Uiso 1 1 calc GR . . . .
C22 C 0.26141(15) 0.29402(13) 0.27339(10) 0.0304(5) Uani 1 1 d . . . . .
C23 C 0.32359(17) 0.34612(16) 0.27916(10) 0.0385(5) Uani 1 1 d . . . . .
C24 C 0.3155(2) 0.40066(18) 0.23773(12) 0.0482(7) Uani 1 1 d . . . . .
H24 H 0.357828 0.435557 0.240409 0.058 Uiso 1 1 calc R . . . .
C25 C 0.2476(2) 0.40496(17) 0.19313(11) 0.0486(7) Uani 1 1 d . . . . .
H25 H 0.243388 0.442328 0.165110 0.058 Uiso 1 1 calc R . . . .
C26 C 0.1854(2) 0.35527(17) 0.18885(11) 0.0462(7) Uani 1 1 d . . . . .
H26 H 0.138134 0.359617 0.158217 0.055 Uiso 1 1 calc R . . . .
C27 C 0.19044(16) 0.29851(15) 0.22867(11) 0.0361(5) Uani 1 1 d . . . . .
C28 C 0.39750(19) 0.3427(2) 0.32924(12) 0.0515(8) Uani 1 1 d . . . . .
H28 H 0.380845 0.321999 0.361362 0.062 Uiso 1 1 calc R . . . .
C29 C 0.4338(3) 0.4219(3) 0.3465(2) 0.0829(13) Uani 1 1 d . . . . .
H29A H 0.459553 0.439895 0.318879 0.124 Uiso 1 1 calc GR . . . .
H29B H 0.473692 0.418934 0.383355 0.124 Uiso 1 1 calc GR . . . .
H29C H 0.391235 0.457132 0.348111 0.124 Uiso 1 1 calc GR . . . .
C30 C 0.4583(2) 0.2897(2) 0.31868(17) 0.0659(10) Uani 1 1 d . . . . .
H30A H 0.433775 0.239947 0.308235 0.099 Uiso 1 1 calc GR . . . .
H30B H 0.503547 0.285056 0.352698 0.099 Uiso 1 1 calc GR . . . .
H30C H 0.477242 0.309444 0.288192 0.099 Uiso 1 1 calc GR . . . .
C31 C 0.11967(18) 0.24693(19) 0.22565(13) 0.0491(7) Uani 1 1 d . . . . .
H31 H 0.141577 0.198719 0.245062 0.059 Uiso 1 1 calc R . . . .
C32 C 0.0671(3) 0.2819(4) 0.2576(3) 0.101(2) Uani 1 1 d . . . . .
H32A H 0.099349 0.292336 0.296128 0.152 Uiso 1 1 calc GR . . . .
H32B H 0.023804 0.246883 0.257846 0.152 Uiso 1 1 calc GR . . . .
H32C H 0.044268 0.329292 0.239413 0.152 Uiso 1 1 calc GR . . . .
C33 C 0.0706(3) 0.2267(3) 0.1664(2) 0.0854(14) Uani 1 1 d . . . . .
H33A H 0.041908 0.271611 0.147917 0.128 Uiso 1 1 calc GR . . . .
H33B H 0.032003 0.187068 0.167716 0.128 Uiso 1 1 calc GR . . . .
H33C H 0.106367 0.208399 0.145470 0.128 Uiso 1 1 calc GR . . . .
C34 C 0.20094(19) 0.45063(15) 0.34517(12) 0.0426(6) Uani 1 1 d . . . . .
C35 C 0.1856(2) 0.51393(17) 0.30687(14) 0.0537(8) Uani 1 1 d . . . . .
H35A H 0.189343 0.497228 0.270325 0.081 Uiso 1 1 calc GR . . . .
H35B H 0.225337 0.553659 0.321609 0.081 Uiso 1 1 calc GR . . . .
H35C H 0.131802 0.533816 0.302722 0.081 Uiso 1 1 calc GR . . . .
F1 F 0.56243(16) 0.17496(15) 0.28112(14) 0.0894(9) Uani 1 1 d . . . . .
F2 F 0.55880(16) 0.08348(17) 0.22746(14) 0.0950(9) Uani 1 1 d . . . . .
F12 F 0.95777(10) 0.14876(11) 0.05637(9) 0.0537(4) Uani 1 1 d . . . . .
F3 F 0.62041(17) 0.07026(18) 0.31240(14) 0.1053(11) Uani 1 1 d . . . . .
F10 F 0.91488(11) 0.04236(12) 0.01845(9) 0.0583(5) Uani 1 1 d . . . . .
F11 F 0.95953(11) 0.05219(13) 0.10774(9) 0.0638(5) Uani 1 1 d . . . . .
F15 F 0.53904(13) 0.50331(12) 0.16781(10) 0.0668(6) Uani 1 1 d . . . . .
F13 F 0.51165(19) 0.40177(15) 0.20406(12) 0.0919(9) Uani 1 1 d . . . . .
F14 F 0.42923(12) 0.44557(17) 0.13155(13) 0.0932(9) Uani 1 1 d . . . . .
C36 C 0.74294(14) 0.21974(12) 0.20025(10) 0.0297(5) Uani 1 1 d . . . . .
C37 C 0.67524(15) 0.19076(14) 0.21257(11) 0.0346(5) Uani 1 1 d . . . . .
H37 H 0.623680 0.200785 0.187552 0.042 Uiso 1 1 calc R . . . .
C38 C 0.68123(18) 0.14771(15) 0.26038(13) 0.0427(6) Uani 1 1 d . . . . .
C39 C 0.75489(19) 0.13146(16) 0.29779(13) 0.0459(6) Uani 1 1 d . . . . .
H39 H 0.758883 0.102175 0.330364 0.055 Uiso 1 1 calc R . . . .
C40 C 0.82293(17) 0.15904(15) 0.28656(12) 0.0413(6) Uani 1 1 d . . . . .
C41 C 0.81713(15) 0.20197(14) 0.23894(11) 0.0340(5) Uani 1 1 d . . . . .
H41 H 0.864833 0.219881 0.232317 0.041 Uiso 1 1 calc R . . . .
C42 C 0.6061(2) 0.12034(19) 0.27123(17) 0.0578(9) Uani 1 1 d . . . . .
C43 C 0.9043(2) 0.1411(2) 0.32491(14) 0.0582(8) Uani 1 1 d D U . . .
C44 C 0.75095(13) 0.19176(13) 0.10127(10) 0.0272(4) Uani 1 1 d . . . . .
C45 C 0.68607(13) 0.14508(13) 0.07432(10) 0.0311(5) Uani 1 1 d . . . . .
H45 H 0.634494 0.156726 0.077548 0.037 Uiso 1 1 calc R . . . .
C46 C 0.69475(14) 0.08259(14) 0.04315(10) 0.0329(5) Uani 1 1 d . . . . .
C47 C 0.76864(15) 0.06274(13) 0.03741(10) 0.0319(5) Uani 1 1 d . . . . .
H47 H 0.774430 0.020116 0.015788 0.038 Uiso 1 1 calc R . . . .
C48 C 0.83386(14) 0.10731(13) 0.06434(10) 0.0287(4) Uani 1 1 d . . . . .
C49 C 0.82524(13) 0.17018(13) 0.09592(10) 0.0275(4) Uani 1 1 d . . . . .
H49 H 0.871293 0.199100 0.114291 0.033 Uiso 1 1 calc R . . . .
C50 C 0.62311(17) 0.03574(17) 0.01441(14) 0.0500(7) Uani 1 1 d D U . . .
C51 C 0.91565(16) 0.08732(15) 0.06139(12) 0.0382(5) Uani 1 1 d . . . . .
C52 C 0.65402(13) 0.30576(13) 0.11293(11) 0.0292(4) Uani 1 1 d . . . . .
C53 C 0.61425(14) 0.34700(13) 0.14480(11) 0.0330(5) Uani 1 1 d . . . . .
H53 H 0.634378 0.345549 0.184472 0.040 Uiso 1 1 calc R . . . .
C54 C 0.54585(16) 0.39017(15) 0.11989(14) 0.0410(6) Uani 1 1 d . . . . .
C55 C 0.51444(16) 0.39368(16) 0.06265(14) 0.0461(7) Uani 1 1 d . . . . .
H55 H 0.467787 0.422684 0.045825 0.055 Uiso 1 1 calc R . . . .
C56 C 0.55262(17) 0.35382(16) 0.03016(13) 0.0433(6) Uani 1 1 d . . . . .
C57 C 0.62083(15) 0.31100(14) 0.05492(11) 0.0344(5) Uani 1 1 d . . . . .
H57 H 0.645689 0.284375 0.031479 0.041 Uiso 1 1 calc R . . . .
C58 C 0.50726(18) 0.43534(17) 0.15550(15) 0.0495(7) Uani 1 1 d . . . . .
C59 C 0.5202(2) 0.3565(3) -0.03194(16) 0.0749(10) Uani 1 1 d D U . . .
C60 C 0.80765(14) 0.32791(13) 0.14988(11) 0.0324(5) Uani 1 1 d . . . . .
C61 C 0.83265(15) 0.37034(14) 0.19915(12) 0.0375(5) Uani 1 1 d . . . . .
H61 H 0.812655 0.357730 0.229503 0.045 Uiso 1 1 calc R . . . .
C62 C 0.88615(16) 0.43075(16) 0.20515(14) 0.0466(7) Uani 1 1 d . . . . .
C63 C 0.91626(17) 0.45125(17) 0.16196(17) 0.0531(8) Uani 1 1 d . . . . .
H63 H 0.952546 0.492351 0.166002 0.064 Uiso 1 1 calc R . . . .
C64 C 0.89225(18) 0.41045(16) 0.11272(15) 0.0477(7) Uani 1 1 d . . . . .
C65 C 0.83878(15) 0.35006(14) 0.10658(13) 0.0380(5) Uani 1 1 d . . . . .
H65 H 0.823104 0.323277 0.072120 0.046 Uiso 1 1 calc R . . . .
C66 C 0.9125(2) 0.4737(2) 0.25950(18) 0.0672(9) Uani 1 1 d D U . . .
C67 C 0.9253(2) 0.4317(2) 0.0660(2) 0.0689(9) Uani 1 1 d D U . . .
B1 B 0.73896(14) 0.26146(14) 0.14118(11) 0.0274(5) Uani 1 1 d . . . . .
F4A F 0.9611(10) 0.1889(10) 0.3312(9) 0.068(3) Uani 0.191(10) 1 d D U P A 2
F5A F 0.9260(11) 0.0705(8) 0.3166(8) 0.084(3) Uani 0.191(10) 1 d D U P A 2
F6A F 0.8955(12) 0.1326(11) 0.3770(6) 0.072(3) Uani 0.191(10) 1 d D U P A 2
F7A F 0.5631(5) 0.0813(5) -0.0143(5) 0.080(2) Uani 0.280(5) 1 d D U P B 2
F8A F 0.6355(6) -0.0097(7) -0.0211(5) 0.087(2) Uani 0.280(5) 1 d D U P B 2
F9A F 0.5921(6) 0.0063(7) 0.0491(4) 0.084(2) Uani 0.280(5) 1 d D U P B 2
F18A F 0.5361(6) 0.2996(5) -0.0571(3) 0.096(2) Uani 0.420(6) 1 d D U P C 2
F16A F 0.5709(5) 0.4110(5) -0.0500(3) 0.103(2) Uani 0.420(6) 1 d D U P C 2
F17A F 0.4538(5) 0.3880(7) -0.0527(5) 0.101(2) Uani 0.420(6) 1 d D U P C 2
F19A F 0.9317(6) 0.5443(4) 0.2545(3) 0.102(2) Uani 0.465(5) 1 d D U P D 2
F20A F 0.9730(5) 0.4452(5) 0.2962(3) 0.108(2) Uani 0.465(5) 1 d D U P D 2
F21A F 0.8543(4) 0.4808(4) 0.2830(3) 0.0879(17) Uani 0.465(5) 1 d D U P D 2
F23A F 0.9882(4) 0.4031(5) 0.0640(3) 0.0995(18) Uani 0.495(5) 1 d D U P E 2
F22A F 0.9305(5) 0.5082(3) 0.0603(4) 0.0962(19) Uani 0.495(5) 1 d D U P E 2
F24A F 0.8691(4) 0.4211(5) 0.0142(2) 0.1039(18) Uani 0.495(5) 1 d D U P E 2
C71 C 0.7033(14) 0.3672(13) 0.3354(9) 0.150(5) Uani 0.449(9) 1 d D U P F 1
H71A H 0.682620 0.331528 0.303867 0.181 Uiso 0.449(9) 1 calc R . P F 1
H71B H 0.758397 0.380612 0.335607 0.181 Uiso 0.449(9) 1 calc R . P F 1
C68A C 0.7578(10) 0.2406(8) 0.4494(6) 0.125(4) Uani 0.551(9) 1 d D U P F 2
H68D H 0.700132 0.247350 0.431989 0.187 Uiso 0.551(9) 1 calc GR . P F 2
H68E H 0.771804 0.256241 0.488748 0.187 Uiso 0.551(9) 1 calc GR . P F 2
H68F H 0.771808 0.187270 0.447300 0.187 Uiso 0.551(9) 1 calc GR . P F 2
C69A C 0.8002(7) 0.2849(5) 0.4212(4) 0.094(3) Uani 0.551(9) 1 d D U P F 2
H69C H 0.811022 0.251630 0.392389 0.113 Uiso 0.551(9) 1 calc R . P F 2
H69D H 0.852821 0.295411 0.448687 0.113 Uiso 0.551(9) 1 calc R . P F 2
C70A C 0.7722(9) 0.3587(6) 0.3925(4) 0.121(3) Uani 0.551(9) 1 d D U P F 2
H70C H 0.734951 0.382260 0.410796 0.145 Uiso 0.551(9) 1 calc R . P F 2
H70D H 0.819153 0.392569 0.398797 0.145 Uiso 0.551(9) 1 calc R . P F 2
C71A C 0.7322(7) 0.3555(6) 0.3324(4) 0.090(2) Uani 0.551(9) 1 d D U P F 2
H71C H 0.688238 0.318114 0.325805 0.108 Uiso 0.551(9) 1 calc R . P F 2
H71D H 0.771097 0.336229 0.313751 0.108 Uiso 0.551(9) 1 calc R . P F 2
C72A C 0.6975(7) 0.4287(6) 0.3040(4) 0.097(3) Uani 0.551(9) 1 d D U P F 2
H72D H 0.646313 0.438998 0.311256 0.145 Uiso 0.551(9) 1 calc GR . P F 2
H72E H 0.689006 0.424345 0.263614 0.145 Uiso 0.551(9) 1 calc GR . P F 2
H72F H 0.734894 0.470256 0.318909 0.145 Uiso 0.551(9) 1 calc GR . P F 2
F4 F 0.9501(2) 0.1041(3) 0.29792(17) 0.0805(15) Uani 0.809(10) 1 d D U P A 1
F5 F 0.9046(3) 0.1029(4) 0.3699(2) 0.0948(14) Uani 0.809(10) 1 d D U P A 1
F6 F 0.9472(3) 0.2049(2) 0.3426(2) 0.0716(11) Uani 0.809(10) 1 d D U P A 1
F7 F 0.5568(2) 0.0560(3) 0.0253(3) 0.0979(15) Uani 0.720(5) 1 d D U P B 1
F8 F 0.6098(3) 0.0316(3) -0.04012(13) 0.0867(13) Uani 0.720(5) 1 d D U P B 1
F9 F 0.6313(2) -0.03678(18) 0.03086(18) 0.0860(13) Uani 0.720(5) 1 d D U P B 1
F18 F 0.5671(3) 0.3381(5) -0.0601(2) 0.0967(18) Uani 0.580(6) 1 d D U P C 1
F16 F 0.4800(5) 0.4179(3) -0.0506(3) 0.100(2) Uani 0.580(6) 1 d D U P C 1
F17 F 0.4577(4) 0.3024(4) -0.0495(2) 0.116(2) Uani 0.580(6) 1 d D U P C 1
F19 F 0.9904(3) 0.4876(4) 0.2733(3) 0.0920(17) Uani 0.535(5) 1 d D U P D 1
F20 F 0.9052(5) 0.4347(4) 0.3027(2) 0.1002(18) Uani 0.535(5) 1 d D U P D 1
F21 F 0.8801(5) 0.5386(4) 0.2550(3) 0.117(2) Uani 0.535(5) 1 d D U P D 1
F23 F 1.0055(3) 0.4489(5) 0.0879(3) 0.0970(18) Uani 0.505(5) 1 d D U P E 1
F22 F 0.8939(4) 0.4870(5) 0.0380(3) 0.0926(18) Uani 0.505(5) 1 d D U P E 1
F24 F 0.9294(5) 0.3734(3) 0.0333(3) 0.0953(16) Uani 0.505(5) 1 d D U P E 1
C68 C 0.7452(11) 0.1656(9) 0.4415(6) 0.130(5) Uani 0.449(9) 1 d D U P F 1
H68A H 0.705683 0.135103 0.413983 0.195 Uiso 0.449(9) 1 calc GR . P F 1
H68B H 0.736768 0.159735 0.478373 0.195 Uiso 0.449(9) 1 calc GR . P F 1
H68C H 0.799268 0.148592 0.443270 0.195 Uiso 0.449(9) 1 calc GR . P F 1
C69 C 0.7352(14) 0.2505(10) 0.4238(8) 0.140(5) Uani 0.449(9) 1 d D U P F 1
H69A H 0.714573 0.267008 0.454800 0.168 Uiso 0.449(9) 1 calc R . P F 1
H69B H 0.792967 0.262905 0.437551 0.168 Uiso 0.449(9) 1 calc R . P F 1
C70 C 0.7109(14) 0.3225(11) 0.3888(8) 0.152(5) Uani 0.449(9) 1 d D U P F 1
H70A H 0.655048 0.327103 0.390326 0.182 Uiso 0.449(9) 1 calc R . P F 1
H70B H 0.740763 0.360042 0.416490 0.182 Uiso 0.449(9) 1 calc R . P F 1
C72 C 0.6526(13) 0.4402(12) 0.3199(10) 0.165(6) Uani 0.449(9) 1 d D U P F 1
H72A H 0.651090 0.466185 0.354228 0.247 Uiso 0.449(9) 1 calc GR . P F 1
H72B H 0.597936 0.427038 0.297804 0.247 Uiso 0.449(9) 1 calc GR . P F 1
H72C H 0.676649 0.473494 0.297963 0.247 Uiso 0.449(9) 1 calc GR . P F 1

loop_
_atom_site_aniso_label
_atom_site_aniso_U_11
_atom_site_aniso_U_22
_atom_site_aniso_U_33
_atom_site_aniso_U_23
_atom_site_aniso_U_13
_atom_site_aniso_U_12
Ag1 0.05712(13) 0.02371(10) 0.03165(10) 0.00460(6) 0.02318(8) 0.00842(7)
N1 0.0360(10) 0.0246(9) 0.0283(9) 0.0000(7) 0.0116(8) 0.0048(7)
N2 0.0396(10) 0.0280(10) 0.0253(9) 0.0020(8) 0.0144(8) 0.0046(8)
N3 0.0308(9) 0.0300(10) 0.0239(8) -0.0010(7) 0.0091(7) 0.0025(7)
N4 0.091(2) 0.0267(11) 0.0506(14) 0.0034(11) 0.0302(14) 0.0111(12)
C3 0.0433(13) 0.0223(11) 0.0478(14) -0.0008(10) 0.0161(11) 0.0032(9)
C4 0.0368(12) 0.0269(11) 0.0370(12) -0.0062(9) 0.0123(10) 0.0007(9)
C5 0.0304(10) 0.0257(11) 0.0294(10) -0.0024(9) 0.0092(8) 0.0034(8)
C1 0.0336(11) 0.0256(11) 0.0301(11) 0.0018(9) 0.0117(9) 0.0017(8)
C6 0.0385(12) 0.0296(12) 0.0282(11) 0.0048(9) 0.0127(9) 0.0041(9)
C2 0.0403(12) 0.0264(11) 0.0373(12) 0.0043(9) 0.0134(10) 0.0020(9)
C7 0.0605(16) 0.0355(13) 0.0352(12) 0.0096(11) 0.0225(12) 0.0036(12)
C8 0.0310(11) 0.0319(12) 0.0272(10) -0.0038(9) 0.0104(8) 0.0015(9)
C9 0.0710(19) 0.0384(14) 0.0345(13) -0.0048(11) 0.0252(13) 0.0084(13)
C10 0.0426(13) 0.0282(12) 0.0253(10) 0.0030(8) 0.0177(9) 0.0035(9)
C11 0.0395(12) 0.0328(12) 0.0320(11) 0.0011(9) 0.0172(10) 0.0027(10)
C12 0.0401(13) 0.0400(14) 0.0404(13) -0.0047(11) 0.0188(11) 0.0050(10)
C13 0.0516(15) 0.0431(15) 0.0407(13) -0.0115(12) 0.0197(12) 0.0067(12)
C14 0.0476(14) 0.0425(14) 0.0325(12) -0.0056(11) 0.0108(11) 0.0030(12)
C15 0.0421(13) 0.0336(12) 0.0294(11) 0.0027(10) 0.0161(10) 0.0051(10)
C16 0.0407(13) 0.0393(14) 0.0351(12) -0.0034(10) 0.0135(10) 0.0023(10)
C17 0.0528(16) 0.0484(17) 0.0442(15) 0.0002(13) 0.0054(13) 0.0078(13)
C18 0.0486(16) 0.0440(15) 0.0541(17) -0.0028(13) 0.0145(13) -0.0072(13)
C19 0.0406(13) 0.0371(13) 0.0342(12) 0.0041(10) 0.0097(10) 0.0069(10)
C20 0.057(2) 0.080(3) 0.121(4) 0.050(3) 0.050(2) 0.027(2)
C21 0.066(2) 0.076(2) 0.0407(16) 0.0043(16) 0.0040(14) 0.0252(19)
C22 0.0405(12) 0.0289(11) 0.0249(10) -0.0022(8) 0.0145(9) 0.0035(9)
C23 0.0496(14) 0.0421(14) 0.0284(11) -0.0049(10) 0.0186(10) -0.0068(11)
C24 0.073(2) 0.0421(15) 0.0393(14) -0.0050(12) 0.0316(14) -0.0122(14)
C25 0.084(2) 0.0355(14) 0.0318(12) 0.0043(11) 0.0250(13) 0.0044(14)
C26 0.0639(18) 0.0405(15) 0.0320(12) 0.0039(11) 0.0107(12) 0.0138(13)
C27 0.0433(13) 0.0334(12) 0.0308(11) -0.0011(10) 0.0096(10) 0.0071(10)
C28 0.0480(16) 0.069(2) 0.0370(13) 0.0020(14) 0.0125(12) -0.0203(14)
C29 0.078(3) 0.083(3) 0.074(3) -0.014(2) 0.001(2) -0.027(2)
C30 0.0504(18) 0.084(3) 0.061(2) 0.0121(19) 0.0124(16) 0.0018(17)
C31 0.0436(15) 0.0457(16) 0.0493(16) 0.0022(13) 0.0001(12) -0.0005(12)
C32 0.064(3) 0.135(5) 0.121(4) -0.048(4) 0.052(3) -0.038(3)
C33 0.081(3) 0.084(3) 0.071(3) -0.014(2) -0.009(2) -0.022(2)
C34 0.0630(17) 0.0255(12) 0.0421(14) -0.0026(11) 0.0201(12) 0.0037(11)
C35 0.084(2) 0.0304(14) 0.0494(16) 0.0073(12) 0.0245(16) 0.0060(14)
F1 0.0843(16) 0.0646(14) 0.150(3) 0.0167(16) 0.0815(18) 0.0156(12)
F2 0.0758(16) 0.0898(19) 0.130(2) -0.0042(18) 0.0468(16) -0.0376(14)
F12 0.0417(8) 0.0501(10) 0.0804(12) -0.0095(9) 0.0355(9) -0.0075(7)
F3 0.0862(17) 0.106(2) 0.141(3) 0.084(2) 0.0605(17) 0.0170(15)
F10 0.0533(10) 0.0581(11) 0.0717(12) -0.0271(10) 0.0311(9) 0.0013(8)
F11 0.0473(10) 0.0751(14) 0.0676(12) 0.0165(10) 0.0147(9) 0.0283(9)
F15 0.0660(12) 0.0491(11) 0.0975(16) -0.0306(11) 0.0429(11) -0.0110(9)
F13 0.132(2) 0.0724(16) 0.1046(19) 0.0104(14) 0.0865(18) 0.0295(15)
F14 0.0419(10) 0.1009(19) 0.138(2) -0.0572(18) 0.0281(12) 0.0098(11)
C36 0.0315(11) 0.0199(10) 0.0376(12) -0.0047(9) 0.0098(9) 0.0013(8)
C37 0.0339(12) 0.0243(11) 0.0455(13) 0.0027(10) 0.0114(10) 0.0005(9)
C38 0.0507(15) 0.0285(12) 0.0536(16) 0.0080(11) 0.0227(13) 0.0052(11)
C39 0.0616(17) 0.0317(13) 0.0466(15) 0.0099(11) 0.0190(13) 0.0117(12)
C40 0.0469(14) 0.0282(12) 0.0436(14) -0.0012(10) 0.0050(11) 0.0082(10)
C41 0.0341(12) 0.0265(11) 0.0399(13) -0.0060(9) 0.0083(10) 0.0020(9)
C42 0.0590(18) 0.0437(17) 0.080(2) 0.0256(17) 0.0348(17) 0.0072(14)
C43 0.0578(17) 0.0535(17) 0.0515(15) 0.0010(14) -0.0026(13) 0.0140(13)
C44 0.0262(10) 0.0218(10) 0.0335(11) 0.0000(8) 0.0084(8) -0.0009(8)
C45 0.0264(10) 0.0250(11) 0.0414(12) -0.0017(9) 0.0093(9) -0.0022(8)
C46 0.0333(11) 0.0249(11) 0.0374(12) -0.0031(9) 0.0054(9) -0.0052(9)
C47 0.0398(12) 0.0232(11) 0.0330(11) -0.0026(9) 0.0110(9) -0.0020(9)
C48 0.0314(11) 0.0243(10) 0.0316(11) 0.0027(9) 0.0111(9) 0.0020(8)
C49 0.0261(10) 0.0231(10) 0.0330(11) 0.0004(8) 0.0080(8) -0.0026(8)
C50 0.0405(13) 0.0427(14) 0.0617(16) -0.0160(13) 0.0071(12) -0.0142(11)
C51 0.0387(13) 0.0332(13) 0.0462(14) -0.0034(11) 0.0177(11) 0.0037(10)
C52 0.0279(10) 0.0192(9) 0.0414(12) -0.0017(9) 0.0114(9) -0.0031(8)
C53 0.0339(11) 0.0243(11) 0.0449(13) -0.0005(10) 0.0177(10) -0.0014(9)
C54 0.0356(12) 0.0262(12) 0.0673(18) -0.0033(12) 0.0247(12) 0.0003(9)
C55 0.0350(13) 0.0329(13) 0.0664(18) 0.0007(13) 0.0089(12) 0.0095(10)
C56 0.0389(13) 0.0356(14) 0.0493(15) -0.0015(12) 0.0034(11) 0.0066(11)
C57 0.0321(11) 0.0261(11) 0.0431(13) -0.0035(10) 0.0081(10) 0.0015(9)
C58 0.0423(14) 0.0385(15) 0.076(2) -0.0042(14) 0.0307(14) 0.0061(11)
C59 0.073(2) 0.085(2) 0.0507(17) -0.0028(17) -0.0074(15) 0.0353(18)
C60 0.0264(10) 0.0220(10) 0.0478(13) -0.0019(9) 0.0096(9) -0.0010(8)
C61 0.0333(12) 0.0254(11) 0.0526(15) -0.0063(11) 0.0107(11) -0.0036(9)
C62 0.0353(13) 0.0321(13) 0.0684(19) -0.0130(13) 0.0088(12) -0.0082(10)
C63 0.0379(14) 0.0309(13) 0.092(2) -0.0097(15) 0.0214(15) -0.0132(11)
C64 0.0428(14) 0.0297(13) 0.077(2) 0.0003(13) 0.0270(14) -0.0074(11)
C65 0.0351(12) 0.0256(11) 0.0560(15) -0.0023(11) 0.0175(11) -0.0038(9)
C66 0.0593(18) 0.0514(17) 0.086(2) -0.0320(16) 0.0135(16) -0.0191(14)
C67 0.0712(19) 0.0510(18) 0.102(2) 0.0040(17) 0.0527(18) -0.0160(15)
B1 0.0246(11) 0.0217(11) 0.0362(12) -0.0035(10) 0.0095(9) -0.0026(9)
F4A 0.048(4) 0.080(5) 0.066(5) 0.007(5) 0.001(4) 0.012(4)
F5A 0.070(5) 0.074(4) 0.084(5) -0.005(4) -0.016(4) 0.039(4)
F6A 0.065(5) 0.077(6) 0.060(4) 0.013(4) -0.004(4) 0.014(5)
F7A 0.047(3) 0.065(4) 0.091(4) -0.011(3) -0.038(3) -0.018(3)
F8A 0.077(4) 0.078(4) 0.097(5) -0.055(4) 0.012(4) -0.026(4)
F9A 0.065(4) 0.086(5) 0.094(4) 0.001(4) 0.011(3) -0.053(4)
F18A 0.121(5) 0.088(4) 0.053(3) -0.021(3) -0.016(4) 0.026(3)
F16A 0.118(4) 0.126(4) 0.053(3) 0.017(3) 0.007(3) -0.002(4)
F17A 0.062(3) 0.139(5) 0.076(4) -0.001(5) -0.021(3) 0.035(4)
F19A 0.131(4) 0.056(3) 0.118(4) -0.044(3) 0.034(4) -0.050(3)
F20A 0.107(4) 0.099(4) 0.086(4) -0.041(3) -0.018(3) 0.020(4)
F21A 0.082(3) 0.094(4) 0.091(3) -0.063(3) 0.030(3) -0.037(3)
F23A 0.096(3) 0.108(4) 0.123(4) 0.019(3) 0.075(3) 0.034(3)
F22A 0.122(4) 0.061(3) 0.121(4) 0.019(3) 0.060(3) -0.026(3)
F24A 0.112(4) 0.124(4) 0.089(3) 0.021(3) 0.051(3) -0.047(3)
C71 0.150(8) 0.152(8) 0.150(7) -0.008(6) 0.044(6) -0.033(6)
C68A 0.155(8) 0.116(7) 0.103(7) -0.021(6) 0.037(6) -0.014(6)
C69A 0.108(5) 0.096(5) 0.077(4) -0.038(3) 0.026(4) 0.008(4)
C70A 0.140(6) 0.105(5) 0.113(5) -0.022(4) 0.027(5) -0.015(5)
C71A 0.128(5) 0.089(5) 0.076(4) -0.024(3) 0.066(4) -0.016(4)
C72A 0.108(6) 0.110(6) 0.076(5) -0.041(4) 0.036(4) -0.031(5)
F4 0.0600(17) 0.087(3) 0.075(2) -0.0192(19) -0.0089(14) 0.0396(18)
F5 0.087(2) 0.096(3) 0.081(2) 0.050(2) -0.0069(18) 0.020(2)
F6 0.061(2) 0.0680(19) 0.065(2) -0.0141(14) -0.0131(15) 0.0064(15)
F7 0.0418(15) 0.088(3) 0.162(4) -0.072(3) 0.027(2) -0.0247(16)
F8 0.084(2) 0.104(3) 0.0496(16) -0.0051(17) -0.0163(15) -0.043(2)
F9 0.079(2) 0.0384(15) 0.111(3) 0.0008(16) -0.0181(19) -0.0311(14)
F18 0.081(3) 0.152(5) 0.048(2) 0.005(3) 0.005(2) 0.036(3)
F16 0.124(4) 0.081(3) 0.064(2) 0.010(3) -0.020(3) 0.037(3)
F17 0.109(3) 0.126(4) 0.075(3) -0.020(3) -0.031(3) -0.024(3)
F19 0.062(2) 0.110(4) 0.094(3) -0.044(3) 0.009(2) -0.037(2)
F20 0.131(4) 0.091(3) 0.068(3) -0.028(2) 0.014(3) -0.054(3)
F21 0.118(4) 0.073(3) 0.128(4) -0.061(3) -0.012(4) 0.028(3)
F23 0.066(2) 0.123(4) 0.117(4) 0.015(3) 0.050(3) -0.029(3)
F22 0.095(4) 0.101(4) 0.099(4) 0.039(3) 0.056(3) 0.033(3)
F24 0.136(4) 0.070(3) 0.118(4) -0.016(3) 0.098(3) -0.023(3)
C68 0.139(9) 0.177(9) 0.080(6) -0.020(7) 0.041(6) 0.027(8)
C69 0.156(8) 0.164(8) 0.104(6) -0.012(6) 0.046(6) 0.000(6)
C70 0.148(7) 0.164(7) 0.136(7) -0.020(6) 0.030(6) -0.009(6)
C72 0.156(10) 0.166(10) 0.161(10) -0.023(8) 0.029(8) -0.049(8)

loop_
_atom_type_symbol
_atom_type_description
_atom_type_scat_dispersion_real
_atom_type_scat_dispersion_imag
_atom_type_scat_source
C C 0.0181 0.0091 'International Tables Vol C Tables 4.2.6.8 and 6.1.1.4'
H H 0.0000 0.0000 'International Tables Vol C Tables 4.2.6.8 and 6.1.1.4'
Ag Ag 0.1306 4.2820 'International Tables Vol C Tables 4.2.6.8 and 6.1.1.4'
B B 0.0090 0.0039 'International Tables Vol C Tables 4.2.6.8 and 6.1.1.4'
F F 0.0727 0.0534 'International Tables Vol C Tables 4.2.6.8 and 6.1.1.4'
N N 0.0311 0.0180 'International Tables Vol C Tables 4.2.6.8 and 6.1.1.4'

loop_
_geom_angle_atom_site_label_1
_geom_angle_atom_site_label_2
_geom_angle_atom_site_label_3
_geom_angle
N1 Ag1 N2 68.99(7)
N1 Ag1 N3 67.45(7)
N2 Ag1 N3 136.41(7)
N4 Ag1 N1 160.01(9)
N4 Ag1 N2 128.13(9)
N4 Ag1 N3 95.02(8)
C5 N1 Ag1 120.89(16)
C1 N1 Ag1 118.18(15)
C1 N1 C5 120.9(2)
C6 N2 Ag1 120.08(16)
C6 N2 C10 124.5(2)
C10 N2 Ag1 114.52(14)
C8 N3 Ag1 118.24(15)
C8 N3 C22 123.32(19)
C22 N3 Ag1 118.42(14)
C34 N4 Ag1 158.4(2)
C4 C3 H3 120.0
C4 C3 C2 120.0(2)
C2 C3 H3 120.0
C3 C4 H4 120.7
C3 C4 C5 118.5(2)
C5 C4 H4 120.7
N1 C5 C4 120.9(2)
N1 C5 C8 116.5(2)
C4 C5 C8 122.6(2)
N1 C1 C6 115.9(2)
N1 C1 C2 121.4(2)
C2 C1 C6 122.7(2)
N2 C6 C1 116.2(2)
N2 C6 C7 125.3(2)
C7 C6 C1 118.4(2)
C3 C2 C1 118.3(2)
C3 C2 H2 120.8
C1 C2 H2 120.8
C6 C7 H7A 109.5
C6 C7 H7B 109.5
C6 C7 H7C 109.5
H7A C7 H7B 109.5
H7A C7 H7C 109.5
H7B C7 H7C 109.5
N3 C8 C5 116.8(2)
N3 C8 C9 124.9(2)
C5 C8 C9 118.3(2)
C8 C9 H9A 109.5
C8 C9 H9B 109.5
C8 C9 H9C 109.5
H9A C9 H9B 109.5
H9A C9 H9C 109.5
H9B C9 H9C 109.5
C11 C10 N2 116.8(2)
C15 C10 N2 120.4(2)
C15 C10 C11 122.3(2)
C10 C11 C16 120.6(2)
C12 C11 C10 117.7(2)
C12 C11 C16 121.7(2)
C11 C12 H12 119.5
C13 C12 C11 121.0(2)
C13 C12 H12 119.5
C12 C13 H13 119.9
C12 C13 C14 120.1(2)
C14 C13 H13 119.9
C13 C14 H14 119.3
C13 C14 C15 121.4(3)
C15 C14 H14 119.3
C10 C15 C19 121.9(2)
C14 C15 C10 117.4(2)
C14 C15 C19 120.7(2)
C11 C16 H16 107.5
C11 C16 C17 113.7(2)
C11 C16 C18 109.5(2)
C17 C16 H16 107.5
C17 C16 C18 111.0(3)
C18 C16 H16 107.5
C16 C17 H17A 109.5
C16 C17 H17B 109.5
C16 C17 H17C 109.5
H17A C17 H17B 109.5
H17A C17 H17C 109.5
H17B C17 H17C 109.5
C16 C18 H18A 109.5
C16 C18 H18B 109.5
C16 C18 H18C 109.5
H18A C18 H18B 109.5
H18A C18 H18C 109.5
H18B C18 H18C 109.5
C15 C19 H19 107.5
C15 C19 C21 111.6(2)
C20 C19 C15 111.2(2)
C20 C19 H19 107.5
C20 C19 C21 111.3(3)
C21 C19 H19 107.5
C19 C20 H20A 109.5
C19 C20 H20B 109.5
C19 C20 H20C 109.5
H20A C20 H20B 109.5
H20A C20 H20C 109.5
H20B C20 H20C 109.5
C19 C21 H21A 109.5
C19 C21 H21B 109.5
C19 C21 H21C 109.5
H21A C21 H21B 109.5
H21A C21 H21C 109.5
H21B C21 H21C 109.5
C23 C22 N3 118.8(2)
C23 C22 C27 121.4(2)
C27 C22 N3 119.4(2)
C22 C23 C28 120.5(2)
C24 C23 C22 118.3(3)
C24 C23 C28 121.3(3)
C23 C24 H24 119.4
C25 C24 C23 121.2(3)
C25 C24 H24 119.4
C24 C25 H25 119.9
C24 C25 C26 120.2(3)
C26 C25 H25 119.9
C25 C26 H26 119.3
C25 C26 C27 121.3(3)
C27 C26 H26 119.3
C22 C27 C31 121.3(2)
C26 C27 C22 117.6(3)
C26 C27 C31 121.0(3)
C23 C28 H28 107.5
C23 C28 C29 112.0(3)
C29 C28 H28 107.5
C30 C28 C23 110.9(3)
C30 C28 H28 107.5
C30 C28 C29 111.3(3)
C28 C29 H29A 109.5
C28 C29 H29B 109.5
C28 C29 H29C 109.5
H29A C29 H29B 109.5
H29A C29 H29C 109.5
H29B C29 H29C 109.5
C28 C30 H30A 109.5
C28 C30 H30B 109.5
C28 C30 H30C 109.5
H30A C30 H30B 109.5
H30A C30 H30C 109.5
H30B C30 H30C 109.5
C27 C31 H31 107.3
C32 C31 C27 109.7(3)
C32 C31 H31 107.3
C32 C31 C33 110.8(4)
C33 C31 C27 114.0(3)
C33 C31 H31 107.3
C31 C32 H32A 109.5
C31 C32 H32B 109.5
C31 C32 H32C 109.5
H32A C32 H32B 109.5
H32A C32 H32C 109.5
H32B C32 H32C 109.5
C31 C33 H33A 109.5
C31 C33 H33B 109.5
C31 C33 H33C 109.5
H33A C33 H33B 109.5
H33A C33 H33C 109.5
H33B C33 H33C 109.5
N4 C34 C35 179.5(4)
C34 C35 H35A 109.5
C34 C35 H35B 109.5
C34 C35 H35C 109.5
H35A C35 H35B 109.5
H35A C35 H35C 109.5
H35B C35 H35C 109.5
C37 C36 C41 115.7(2)
C37 C36 B1 123.2(2)
C41 C36 B1 120.6(2)
C36 C37 H37 119.0
C38 C37 C36 122.1(2)
C38 C37 H37 119.0
C37 C38 C42 118.9(3)
C39 C38 C37 121.0(3)
C39 C38 C42 120.1(3)
C38 C39 H39 120.9
C38 C39 C40 118.2(3)
C40 C39 H39 120.9
C39 C40 C41 120.9(2)
C39 C40 C43 120.3(3)
C41 C40 C43 118.8(3)
C36 C41 H41 118.9
C40 C41 C36 122.1(3)
C40 C41 H41 118.9
F1 C42 F2 105.2(3)
F1 C42 F3 109.7(3)
F1 C42 C38 112.9(3)
F2 C42 C38 112.1(3)
F3 C42 F2 103.9(3)
F3 C42 C38 112.5(3)
F4A C43 C40 119.7(9)
F4A C43 F5A 113.1(11)
F4A C43 F6A 104.8(11)
F5A C43 C40 110.9(6)
F5A C43 F6A 99.3(10)
F6A C43 C40 106.4(9)
F4 C43 C40 111.8(3)
F5 C43 C40 115.0(4)
F5 C43 F4 108.9(3)
F5 C43 F6 106.7(4)
F6 C43 C40 111.2(3)
F6 C43 F4 102.3(4)
C45 C44 B1 120.4(2)
C49 C44 C45 115.8(2)
C49 C44 B1 123.56(19)
C44 C45 H45 118.9
C46 C45 C44 122.2(2)
C46 C45 H45 118.9
C45 C46 C50 119.8(2)
C47 C46 C45 121.3(2)
C47 C46 C50 118.9(2)
C46 C47 H47 121.2
C46 C47 C48 117.6(2)
C48 C47 H47 121.2
C47 C48 C49 121.2(2)
C47 C48 C51 120.2(2)
C49 C48 C51 118.6(2)
C44 C49 C48 121.9(2)
C44 C49 H49 119.0
C48 C49 H49 119.0
F7A C50 C46 109.5(4)
F8A C50 C46 113.5(5)
F8A C50 F7A 105.8(7)
F9A C50 C46 111.4(4)
F9A C50 F7A 100.9(8)
F9A C50 F8A 114.7(8)
F7 C50 C46 114.4(3)
F7 C50 F8 109.3(4)
F7 C50 F9 102.6(4)
F8 C50 C46 113.4(3)
F8 C50 F9 103.6(4)
F9 C50 C46 112.5(3)
F12 C51 F11 105.5(2)
F12 C51 C48 111.8(2)
F10 C51 F12 106.6(2)
F10 C51 F11 106.7(2)
F10 C51 C48 113.4(2)
F11 C51 C48 112.3(2)
C53 C52 B1 122.6(2)
C57 C52 C53 115.5(2)
C57 C52 B1 121.7(2)
C52 C53 H53 119.0
C54 C53 C52 122.0(3)
C54 C53 H53 119.0
C53 C54 C58 120.1(3)
C55 C54 C53 121.0(3)
C55 C54 C58 118.9(3)
C54 C55 H55 120.9
C54 C55 C56 118.2(2)
C56 C55 H55 120.9
C55 C56 C57 120.8(3)
C55 C56 C59 119.6(3)
C57 C56 C59 119.6(3)
C52 C57 H57 118.8
C56 C57 C52 122.5(3)
C56 C57 H57 118.8
F15 C58 F13 106.6(3)
F15 C58 F14 106.6(3)
F15 C58 C54 113.1(2)
F13 C58 C54 112.8(3)
F14 C58 F13 104.4(3)
F14 C58 C54 112.7(3)
F18A C59 C56 115.0(5)
F18A C59 F16A 97.5(7)
F16A C59 C56 105.2(4)
F17A C59 C56 118.0(7)
F17A C59 F18A 117.4(7)
F17A C59 F16A 98.6(7)
F18 C59 C56 117.4(4)
F18 C59 F16 112.6(7)
F18 C59 F17 102.5(6)
F16 C59 C56 113.6(5)
F16 C59 F17 99.6(5)
F17 C59 C56 108.9(4)
C61 C60 C65 116.0(2)
C61 C60 B1 121.8(2)
C65 C60 B1 122.0(2)
C60 C61 H61 119.0
C60 C61 C62 122.1(3)
C62 C61 H61 119.0
C61 C62 C66 120.0(3)
C63 C62 C61 120.8(3)
C63 C62 C66 119.2(3)
C62 C63 H63 120.9
C62 C63 C64 118.3(3)
C64 C63 H63 120.9
C63 C64 C65 121.0(3)
C63 C64 C67 118.6(3)
C65 C64 C67 120.3(3)
C60 C65 H65 119.1
C64 C65 C60 121.8(3)
C64 C65 H65 119.1
F19A C66 C62 114.5(5)
F19A C66 F21A 101.8(6)
F20A C66 C62 114.6(4)
F20A C66 F19A 105.2(6)
F20A C66 F21A 107.4(7)
F21A C66 C62 112.3(3)
F19 C66 C62 110.3(4)
F20 C66 C62 113.4(3)
F20 C66 F19 102.8(5)
F21 C66 C62 111.5(4)
F21 C66 F19 104.6(5)
F21 C66 F20 113.4(6)
F23A C67 C64 119.0(5)
F23A C67 F22A 108.5(6)
F23A C67 F24A 107.7(6)
F22A C67 C64 112.4(5)
F22A C67 F24A 95.0(6)
F24A C67 C64 111.4(3)
F23 C67 C64 108.9(4)
F22 C67 C64 115.6(4)
F22 C67 F23 106.3(5)
F22 C67 F24 111.3(6)
F24 C67 C64 112.8(3)
F24 C67 F23 100.7(5)
C36 B1 C44 103.36(18)
C36 B1 C52 113.42(19)
C36 B1 C60 111.51(19)
C44 B1 C52 110.99(19)
C44 B1 C60 113.54(19)
C52 B1 C60 104.29(18)
H71A C71 H71B 106.5
C70 C71 H71A 106.5
C70 C71 H71B 106.5
C70 C71 C72 123(2)
C72 C71 H71A 106.5
C72 C71 H71B 106.5
H68D C68A H68E 109.5
H68D C68A H68F 109.5
H68E C68A H68F 109.5
C69A C68A H68D 109.5
C69A C68A H68E 109.5
C69A C68A H68F 109.5
C68A C69A H69C 106.0
C68A C69A H69D 106.0
C68A C69A C70A 125.5(12)
H69C C69A H69D 106.3
C70A C69A H69C 106.0
C70A C69A H69D 106.0
C69A C70A H70C 108.1
C69A C70A H70D 108.1
H70C C70A H70D 107.3
C71A C70A C69A 116.7(9)
C71A C70A H70C 108.1
C71A C70A H70D 108.1
C70A C71A H71C 108.1
C70A C71A H71D 108.1
C70A C71A C72A 116.9(8)
H71C C71A H71D 107.3
C72A C71A H71C 108.1
C72A C71A H71D 108.1
C71A C72A H72D 109.5
C71A C72A H72E 109.5
C71A C72A H72F 109.5
H72D C72A H72E 109.5
H72D C72A H72F 109.5
H72E C72A H72F 109.5
H68A C68 H68B 109.5
H68A C68 H68C 109.5
H68B C68 H68C 109.5
C69 C68 H68A 109.5
C69 C68 H68B 109.5
C69 C68 H68C 109.5
C68 C69 H69A 95.6
C68 C69 H69B 95.6
H69A C69 H69B 103.3
C70 C69 C68 162(2)
C70 C69 H69A 95.6
C70 C69 H69B 95.6
C71 C70 C69 150(2)
C71 C70 H70A 99.1
C71 C70 H70B 99.1
C69 C70 H70A 99.1
C69 C70 H70B 99.1
H70A C70 H70B 104.0
C71 C72 H72A 109.5
C71 C72 H72B 109.5
C71 C72 H72C 109.5
H72A C72 H72B 109.5
H72A C72 H72C 109.5
H72B C72 H72C 109.5

loop_
_geom_bond_atom_site_label_1
_geom_bond_atom_site_label_2
_geom_bond_distance
Ag1 N1 2.341(2)
Ag1 N2 2.3429(19)
Ag1 N3 2.4692(19)
Ag1 N4 2.164(2)
N1 C5 1.333(3)
N1 C1 1.333(3)
N2 C6 1.272(3)
N2 C10 1.432(3)
N3 C8 1.276(3)
N3 C22 1.423(3)
N4 C34 1.131(4)
C3 H3 0.9500
C3 C4 1.381(4)
C3 C2 1.386(4)
C4 H4 0.9500
C4 C5 1.400(3)
C5 C8 1.502(3)
C1 C6 1.503(3)
C1 C2 1.393(3)
C6 C7 1.502(3)
C2 H2 0.9500
C7 H7A 0.9800
C7 H7B 0.9800
C7 H7C 0.9800
C8 C9 1.504(3)
C9 H9A 0.9800
C9 H9B 0.9800
C9 H9C 0.9800
C10 C11 1.406(4)
C10 C15 1.401(4)
C11 C12 1.395(4)
C11 C16 1.522(4)
C12 H12 0.9500
C12 C13 1.380(4)
C13 H13 0.9500
C13 C14 1.386(4)
C14 H14 0.9500
C14 C15 1.392(4)
C15 C19 1.524(4)
C16 H16 1.0000
C16 C17 1.526(4)
C16 C18 1.532(4)
C17 H17A 0.9800
C17 H17B 0.9800
C17 H17C 0.9800
C18 H18A 0.9800
C18 H18B 0.9800
C18 H18C 0.9800
C19 H19 1.0000
C19 C20 1.513(5)
C19 C21 1.530(4)
C20 H20A 0.9800
C20 H20B 0.9800
C20 H20C 0.9800
C21 H21A 0.9800
C21 H21B 0.9800
C21 H21C 0.9800
C22 C23 1.399(4)
C22 C27 1.406(4)
C23 C24 1.392(4)
C23 C28 1.512(4)
C24 H24 0.9500
C24 C25 1.371(5)
C25 H25 0.9500
C25 C26 1.376(5)
C26 H26 0.9500
C26 C27 1.398(4)
C27 C31 1.520(4)
C28 H28 1.0000
C28 C29 1.546(5)
C28 C30 1.496(5)
C29 H29A 0.9800
C29 H29B 0.9800
C29 H29C 0.9800
C30 H30A 0.9800
C30 H30B 0.9800
C30 H30C 0.9800
C31 H31 1.0000
C31 C32 1.513(6)
C31 C33 1.519(5)
C32 H32A 0.9800
C32 H32B 0.9800
C32 H32C 0.9800
C33 H33A 0.9800
C33 H33B 0.9800
C33 H33C 0.9800
C34 C35 1.446(4)
C35 H35A 0.9800
C35 H35B 0.9800
C35 H35C 0.9800
F1 C42 1.299(4)
F2 C42 1.332(5)
F12 C51 1.339(3)
F3 C42 1.325(4)
F10 C51 1.333(3)
F11 C51 1.340(3)
F15 C58 1.322(4)
F13 C58 1.333(4)
F14 C58 1.330(4)
C36 C37 1.403(3)
C36 C41 1.406(3)
C36 B1 1.633(4)
C37 H37 0.9500
C37 C38 1.395(4)
C38 C39 1.380(4)
C38 C42 1.495(4)
C39 H39 0.9500
C39 C40 1.387(4)
C40 C41 1.390(4)
C40 C43 1.496(4)
C41 H41 0.9500
C43 F4A 1.278(12)
C43 F5A 1.338(10)
C43 F6A 1.363(12)
C43 F4 1.356(5)
C43 F5 1.310(5)
C43 F6 1.355(5)
C44 C45 1.404(3)
C44 C49 1.396(3)
C44 B1 1.637(3)
C45 H45 0.9500
C45 C46 1.386(3)
C46 C47 1.385(4)
C46 C50 1.497(3)
C47 H47 0.9500
C47 C48 1.386(3)
C48 C49 1.397(3)
C48 C51 1.494(3)
C49 H49 0.9500
C50 F7A 1.350(8)
C50 F8A 1.262(8)
C50 F9A 1.261(8)
C50 F7 1.314(5)
C50 F8 1.315(5)
C50 F9 1.342(4)
C52 C53 1.405(3)
C52 C57 1.398(4)
C52 B1 1.642(3)
C53 H53 0.9500
C53 C54 1.400(4)
C54 C55 1.375(5)
C54 C58 1.495(4)
C55 H55 0.9500
C55 C56 1.385(4)
C56 C57 1.394(4)
C56 C59 1.488(5)
C57 H57 0.9500
C59 F18A 1.261(7)
C59 F16A 1.466(8)
C59 F17A 1.253(8)
C59 F18 1.270(7)
C59 F16 1.303(6)
C59 F17 1.421(7)
C60 C61 1.398(4)
C60 C65 1.402(4)
C60 B1 1.647(3)
C61 H61 0.9500
C61 C62 1.398(4)
C62 C63 1.380(5)
C62 C66 1.505(5)
C63 H63 0.9500
C63 C64 1.381(5)
C64 C65 1.397(4)
C64 C67 1.496(5)
C65 H65 0.9500
C66 F19A 1.309(7)
C66 F20A 1.283(7)
C66 F21A 1.320(6)
C66 F19 1.325(6)
C66 F20 1.319(7)
C66 F21 1.270(6)
C67 F23A 1.223(6)
C67 F22A 1.367(6)
C67 F24A 1.387(7)
C67 F23 1.380(6)
C67 F22 1.233(7)
C67 F24 1.330(6)
C71 H71A 0.9900
C71 H71B 0.9900
C71 C70 1.523(10)
C71 C72 1.549(10)
C68A H68D 0.9800
C68A H68E 0.9800
C68A H68F 0.9800
C68A C69A 1.403(9)
C69A H69C 0.9900
C69A H69D 0.9900
C69A C70A 1.501(9)
C70A H70C 0.9900
C70A H70D 0.9900
C70A C71A 1.460(9)
C71A H71C 0.9900
C71A H71D 0.9900
C71A C72A 1.514(9)
C72A H72D 0.9800
C72A H72E 0.9800
C72A H72F 0.9800
C68 H68A 0.9800
C68 H68B 0.9800
C68 H68C 0.9800
C68 C69 1.561(10)
C69 H69A 0.9900
C69 H69B 0.9900
C69 C70 1.533(10)
C70 H70A 0.9900
C70 H70B 0.9900
C72 H72A 0.9800
C72 H72B 0.9800
C72 H72C 0.9800

loop_
_geom_torsion_atom_site_label_1
_geom_torsion_atom_site_label_2
_geom_torsion_atom_site_label_3
_geom_torsion_atom_site_label_4
_geom_torsion
Ag1 N1 C5 C4 178.46(17)
Ag1 N1 C5 C8 -1.7(3)
Ag1 N1 C1 C6 2.5(3)
Ag1 N1 C1 C2 -177.68(18)
Ag1 N2 C6 C1 9.0(3)
Ag1 N2 C6 C7 -170.0(2)
Ag1 N2 C10 C11 63.4(2)
Ag1 N2 C10 C15 -108.7(2)
Ag1 N3 C8 C5 3.5(3)
Ag1 N3 C8 C9 -176.4(2)
Ag1 N3 C22 C23 71.1(3)
Ag1 N3 C22 C27 -101.4(2)
N1 C5 C8 N3 -1.3(3)
N1 C5 C8 C9 178.6(2)
N1 C1 C6 N2 -7.6(3)
N1 C1 C6 C7 171.5(2)
N1 C1 C2 C3 -0.2(4)
N2 C10 C11 C12 -170.9(2)
N2 C10 C11 C16 11.2(3)
N2 C10 C15 C14 170.5(2)
N2 C10 C15 C19 -6.8(4)
N3 C22 C23 C24 -175.7(2)
N3 C22 C23 C28 4.4(4)
N3 C22 C27 C26 174.7(2)
N3 C22 C27 C31 -1.4(4)
C3 C4 C5 N1 -1.5(4)
C3 C4 C5 C8 178.7(2)
C4 C3 C2 C1 0.3(4)
C4 C5 C8 N3 178.5(2)
C4 C5 C8 C9 -1.6(4)
C5 N1 C1 C6 179.5(2)
C5 N1 C1 C2 -0.7(4)
C1 N1 C5 C4 1.5(4)
C1 N1 C5 C8 -178.7(2)
C6 N2 C10 C11 -105.8(3)
C6 N2 C10 C15 82.1(3)
C6 C1 C2 C3 179.5(2)
C2 C3 C4 C5 0.5(4)
C2 C1 C6 N2 172.7(2)
C2 C1 C6 C7 -8.3(4)
C8 N3 C22 C23 -107.4(3)
C8 N3 C22 C27 80.1(3)
C10 N2 C6 C1 177.6(2)
C10 N2 C6 C7 -1.4(4)
C10 C11 C12 C13 -0.3(4)
C10 C11 C16 C17 -147.0(3)
C10 C11 C16 C18 88.2(3)
C10 C15 C19 C20 95.6(4)
C10 C15 C19 C21 -139.4(3)
C11 C10 C15 C14 -1.2(4)
C11 C10 C15 C19 -178.5(2)
C11 C12 C13 C14 -0.2(5)
C12 C11 C16 C17 35.2(4)
C12 C11 C16 C18 -89.5(3)
C12 C13 C14 C15 0.0(5)
C13 C14 C15 C10 0.6(4)
C13 C14 C15 C19 178.0(3)
C14 C15 C19 C20 -81.6(4)
C14 C15 C19 C21 43.4(4)
C15 C10 C11 C12 1.0(4)
C15 C10 C11 C16 -176.8(2)
C16 C11 C12 C13 177.5(3)
C22 N3 C8 C5 -178.0(2)
C22 N3 C8 C9 2.1(4)
C22 C23 C24 C25 1.9(4)
C22 C23 C28 C29 -148.1(3)
C22 C23 C28 C30 87.0(3)
C22 C27 C31 C32 87.0(4)
C22 C27 C31 C33 -148.1(3)
C23 C22 C27 C26 2.4(4)
C23 C22 C27 C31 -173.7(3)
C23 C24 C25 C26 0.5(5)
C24 C23 C28 C29 32.0(4)
C24 C23 C28 C30 -92.9(4)
C24 C25 C26 C27 -1.5(5)
C25 C26 C27 C22 0.0(4)
C25 C26 C27 C31 176.2(3)
C26 C27 C31 C32 -89.0(4)
C26 C27 C31 C33 35.9(4)
C27 C22 C23 C24 -3.4(4)
C27 C22 C23 C28 176.7(3)
C28 C23 C24 C25 -178.2(3)
C36 C37 C38 C39 -0.3(4)
C36 C37 C38 C42 178.6(3)
C37 C36 C41 C40 -0.6(4)
C37 C36 B1 C44 -89.9(2)
C37 C36 B1 C52 30.4(3)
C37 C36 B1 C60 147.8(2)
C37 C38 C39 C40 -0.1(4)
C37 C38 C42 F1 -65.7(4)
C37 C38 C42 F2 52.9(4)
C37 C38 C42 F3 169.5(3)
C38 C39 C40 C41 0.1(4)
C38 C39 C40 C43 -178.2(3)
C39 C38 C42 F1 113.2(4)
C39 C38 C42 F2 -128.3(3)
C39 C38 C42 F3 -11.6(5)
C39 C40 C41 C36 0.3(4)
C39 C40 C43 F4A -148.3(12)
C39 C40 C43 F5A 77.2(13)
C39 C40 C43 F6A -29.9(10)
C39 C40 C43 F4 120.7(4)
C39 C40 C43 F5 -4.3(6)
C39 C40 C43 F6 -125.7(4)
C41 C36 C37 C38 0.6(4)
C41 C36 B1 C44 81.5(2)
C41 C36 B1 C52 -158.2(2)
C41 C36 B1 C60 -40.8(3)
C41 C40 C43 F4A 33.4(12)
C41 C40 C43 F5A -101.1(13)
C41 C40 C43 F6A 151.8(9)
C41 C40 C43 F4 -57.6(5)
C41 C40 C43 F5 177.5(4)
C41 C40 C43 F6 56.1(5)
C42 C38 C39 C40 -178.9(3)
C43 C40 C41 C36 178.5(2)
C44 C45 C46 C47 0.5(4)
C44 C45 C46 C50 -178.8(2)
C45 C44 C49 C48 1.8(3)
C45 C44 B1 C36 80.8(3)
C45 C44 B1 C52 -41.1(3)
C45 C44 B1 C60 -158.3(2)
C45 C46 C47 C48 0.5(4)
C45 C46 C50 F7A 48.7(7)
C45 C46 C50 F8A 166.7(8)
C45 C46 C50 F9A -62.0(8)
C45 C46 C50 F7 -4.9(5)
C45 C46 C50 F8 121.3(4)
C45 C46 C50 F9 -121.5(4)
C46 C47 C48 C49 -0.3(4)
C46 C47 C48 C51 177.9(2)
C47 C46 C50 F7A -130.6(7)
C47 C46 C50 F8A -12.6(9)
C47 C46 C50 F9A 118.7(8)
C47 C46 C50 F7 175.8(4)
C47 C46 C50 F8 -58.0(4)
C47 C46 C50 F9 59.2(4)
C47 C48 C49 C44 -0.9(4)
C47 C48 C51 F12 141.2(2)
C47 C48 C51 F10 20.6(3)
C47 C48 C51 F11 -100.5(3)
C49 C44 C45 C46 -1.6(4)
C49 C44 B1 C36 -92.9(2)
C49 C44 B1 C52 145.2(2)
C49 C44 B1 C60 28.1(3)
C49 C48 C51 F12 -40.6(3)
C49 C48 C51 F10 -161.2(2)
C49 C48 C51 F11 77.8(3)
C50 C46 C47 C48 179.8(2)
C51 C48 C49 C44 -179.1(2)
C52 C53 C54 C55 0.3(4)
C52 C53 C54 C58 -177.8(2)
C53 C52 C57 C56 -0.4(4)
C53 C52 B1 C36 39.7(3)
C53 C52 B1 C44 155.6(2)
C53 C52 B1 C60 -81.8(3)
C53 C54 C55 C56 -0.5(4)
C53 C54 C58 F15 86.4(4)
C53 C54 C58 F13 -34.6(4)
C53 C54 C58 F14 -152.5(3)
C54 C55 C56 C57 0.3(4)
C54 C55 C56 C59 -179.9(3)
C55 C54 C58 F15 -91.7(4)
C55 C54 C58 F13 147.2(3)
C55 C54 C58 F14 29.4(4)
C55 C56 C57 C52 0.1(4)
C55 C56 C59 F18A -153.5(7)
C55 C56 C59 F16A 100.5(5)
C55 C56 C59 F17A -8.1(9)
C55 C56 C59 F18 160.7(6)
C55 C56 C59 F16 26.4(7)
C55 C56 C59 F17 -83.5(5)
C57 C52 C53 C54 0.2(3)
C57 C52 B1 C36 -146.8(2)
C57 C52 B1 C44 -30.9(3)
C57 C52 B1 C60 91.7(3)
C57 C56 C59 F18A 26.3(8)
C57 C56 C59 F16A -79.7(5)
C57 C56 C59 F17A 171.6(7)
C57 C56 C59 F18 -19.5(7)
C57 C56 C59 F16 -153.8(5)
C57 C56 C59 F17 96.3(5)
C58 C54 C55 C56 177.6(3)
C59 C56 C57 C52 -179.7(3)
C60 C61 C62 C63 0.4(4)
C60 C61 C62 C66 -178.8(3)
C61 C60 C65 C64 0.7(4)
C61 C60 B1 C36 -32.7(3)
C61 C60 B1 C44 -148.9(2)
C61 C60 B1 C52 90.1(3)
C61 C62 C63 C64 -0.1(5)
C61 C62 C66 F19A -151.7(6)
C61 C62 C66 F20A 86.6(7)
C61 C62 C66 F21A -36.3(6)
C61 C62 C66 F19 137.5(5)
C61 C62 C66 F20 22.8(6)
C61 C62 C66 F21 -106.7(6)
C62 C63 C64 C65 0.1(5)
C62 C63 C64 C67 -179.3(3)
C63 C62 C66 F19A 29.1(7)
C63 C62 C66 F20A -92.7(7)
C63 C62 C66 F21A 144.5(5)
C63 C62 C66 F19 -41.7(6)
C63 C62 C66 F20 -156.4(5)
C63 C62 C66 F21 74.0(7)
C63 C64 C65 C60 -0.4(4)
C63 C64 C67 F23A 88.3(7)
C63 C64 C67 F22A -40.1(6)
C63 C64 C67 F24A -145.4(5)
C63 C64 C67 F23 40.4(6)
C63 C64 C67 F22 -79.2(7)
C63 C64 C67 F24 151.2(5)
C65 C60 C61 C62 -0.7(4)
C65 C60 B1 C36 153.5(2)
C65 C60 B1 C44 37.2(3)
C65 C60 B1 C52 -83.7(3)
C65 C64 C67 F23A -91.1(7)
C65 C64 C67 F22A 140.5(5)
C65 C64 C67 F24A 35.2(6)
C65 C64 C67 F23 -139.0(5)
C65 C64 C67 F22 101.4(6)
C65 C64 C67 F24 -28.2(6)
C66 C62 C63 C64 179.1(3)
C67 C64 C65 C60 179.0(3)
B1 C36 C37 C38 172.3(2)
B1 C36 C41 C40 -172.6(2)
B1 C44 C45 C46 -175.7(2)
B1 C44 C49 C48 175.7(2)
B1 C52 C53 C54 174.0(2)
B1 C52 C57 C56 -174.3(2)
B1 C60 C61 C62 -174.8(2)
B1 C60 C65 C64 174.8(2)
C68A C69A C70A C71A -95.7(15)
C69A C70A C71A C72A 175.0(11)
C68 C69 C70 C71 -47(9)
C72 C71 C70 C69 166(3)
